data_2201524
loop_
_publ_author_name
'Daniel E. Lynch'
'Ian McClenaghan'

_publ_section_title
;
 2-(<i>N,N</i>-Dimethylaminomethyl)-4-hydroxy-4-(4-chlorophenyl)thiazoline
;
_journal_issue 7
_journal_name_full 'Acta Crystallographica Section E'
_journal_page_first o710
_journal_page_last o711
_journal_paper_doi 10.1107/S1600536802009613
_journal_volume 58
_journal_year 2002
_chemical_formula_iupac 'C12 H15 Cl N2 O S'
_chemical_formula_moiety 'C12 H15 Cl N2 O S'
_chemical_formula_sum 'C12 H15 Cl N2 O S'
_chemical_formula_weight 270.77
_chemical_name_systematic
;
2-(N,N-Dimethylaminomethyl)-4-hydroxy-4-phenyl-2-thiazoline
;
_space_group_IT_number 2
_symmetry_cell_setting triclinic
_symmetry_space_group_name_Hall '-P 1'
_symmetry_space_group_name_H-M 'P -1'
_atom_sites_solution_hydrogens geom
_atom_sites_solution_primary direct
_atom_sites_solution_secondary difmap
_audit_creation_method SHELXL-97
_cell_angle_alpha 103.473(4)
_cell_angle_beta 97.274(5)
_cell_angle_gamma 93.320(10)
_cell_formula_units_Z 2
_cell_length_a 6.1186(8)
_cell_length_b 9.3865(9)
_cell_length_c 11.977(2)
_cell_measurement_reflns_used 25743
_cell_measurement_temperature 120(2)
_cell_measurement_theta_max 27.48
_cell_measurement_theta_min 1.02
_cell_volume 660.82(15)
_computing_cell_refinement 'DENZO and COLLECT'
_computing_data_collection 'DENZO (Otwinowski & Minor, 1997) and COLLECT (Hooft, 1998)'
_computing_data_reduction 'DENZO and COLLECT'
_computing_molecular_graphics 'PLATON97 (Spek, 1997)'
_computing_publication_material SHELXL97
_computing_structure_refinement 'SHELXL97 (Sheldrick, 1997)'
_computing_structure_solution 'SHELXS97 (Sheldrick, 1997)'
_diffrn_ambient_temperature 150(2)
_diffrn_detector_area_resol_mean 9.091
_diffrn_measured_fraction_theta_full 0.938
_diffrn_measured_fraction_theta_max 0.938
_diffrn_measurement_device_type 'Bruker--Nonius KappaCCD area-detector'
_diffrn_measurement_method '\f and \w'
_diffrn_radiation_monochromator graphite
_diffrn_radiation_source 'Bruker Nonius FR591 rotating anode'
_diffrn_radiation_type MoK\a
_diffrn_radiation_wavelength 0.71073
_diffrn_reflns_av_R_equivalents 0.0420
_diffrn_reflns_av_sigmaI/netI 0.0582
_diffrn_reflns_limit_h_max 7
_diffrn_reflns_limit_h_min -7
_diffrn_reflns_limit_k_max 12
_diffrn_reflns_limit_k_min -12
_diffrn_reflns_limit_l_max 15
_diffrn_reflns_limit_l_min -15
_diffrn_reflns_number 8739
_diffrn_reflns_theta_full 27.52
_diffrn_reflns_theta_max 27.52
_diffrn_reflns_theta_min 1.77
_diffrn_standards_decay_% 0
_diffrn_standards_number 0
_exptl_absorpt_coefficient_mu 0.433
_exptl_absorpt_correction_T_max 0.983
_exptl_absorpt_correction_T_min 0.867
_exptl_absorpt_correction_type multi-scan
_exptl_absorpt_process_details '(SORTAV; Blessing, 1995)'
_exptl_crystal_colour colourless
_exptl_crystal_density_diffrn 1.361
_exptl_crystal_density_method 'not measured'
_exptl_crystal_description needle
_exptl_crystal_F_000 284
_exptl_crystal_size_max 0.34
_exptl_crystal_size_mid 0.07
_exptl_crystal_size_min 0.04
_refine_diff_density_max 0.340
_refine_diff_density_min -0.392
_refine_ls_extinction_method none
_refine_ls_goodness_of_fit_ref 1.009
_refine_ls_hydrogen_treatment mixed
_refine_ls_matrix_type full
_refine_ls_number_parameters 160
_refine_ls_number_reflns 2846
_refine_ls_number_restraints 0
_refine_ls_restrained_S_all 1.009
_refine_ls_R_factor_all 0.0645
_refine_ls_R_factor_gt 0.0441
_refine_ls_shift/su_max <0.001
_refine_ls_shift/su_mean <0.001'
_refine_ls_structure_factor_coef Fsqd
_refine_ls_weighting_details 'w = 1/[\s^2^(Fo^2^)+(0.1P)^2^] where P = (Fo^2^+2Fc^2^)/3'
_refine_ls_weighting_scheme calc
_refine_ls_wR_factor_gt 0.1297
_refine_ls_wR_factor_ref 0.1474
_reflns_number_gt 2206
_reflns_number_total 2846
_reflns_threshold_expression I>2\s(I)
_cod_data_source_file na6167.cif
_cod_data_source_block I
_cod_original_cell_volume 660.80(10)
_cod_database_code 2201524
_cod_database_fobs_code 2201524

loop_
_symmetry_equiv_pos_as_xyz
'x, y, z'
'-x, -y, -z'

loop_
_atom_site_label
_atom_site_fract_x
_atom_site_fract_y
_atom_site_fract_z
_atom_site_U_iso_or_equiv
_atom_site_adp_type
_atom_site_calc_flag
_atom_site_refinement_flags
_atom_site_occupancy
_atom_site_disorder_assembly
_atom_site_disorder_group
_atom_site_type_symbol
S1 0.22923(9) 0.72119(6) 0.75460(4) 0.0277(2) Uani d . 1 . . S
C2 0.1777(3) 0.5755(2) 0.8207(2) 0.0222(5) Uani d . 1 . . C
N3 0.3051(3) 0.56967(18) 0.91180(10) 0.0224(4) Uani d . 1 . . N
C4 0.4753(3) 0.6969(2) 0.9539(2) 0.0215(4) Uani d . 1 . . C
C5 0.4731(4) 0.7872(2) 0.8613(2) 0.0266(5) Uani d . 1 . . C
H51 0.6081 0.7749 0.8236 0.033 Uiso calc R 1 . . H
H52 0.4692 0.8929 0.8978 0.033 Uiso calc R 1 . . H
C21 -0.0263(3) 0.4727(2) 0.7703(2) 0.0236(5) Uani d . 1 . . C
H21 -0.0041 0.3751 0.7859 0.030 Uiso calc R 1 . . H
H22 -0.1531 0.5110 0.8080 0.030 Uiso calc R 1 . . H
N22 -0.0757(3) 0.4573(2) 0.64590(10) 0.0239(4) Uani d . 1 . . N
C23 0.0593(4) 0.3527(3) 0.5830(2) 0.0300(5) Uani d . 1 . . C
H23 0.2158 0.3809 0.6140 0.037 Uiso calc R 1 . . H
H24 0.0349 0.3528 0.5005 0.037 Uiso calc R 1 . . H
H25 0.0178 0.2540 0.5919 0.037 Uiso calc R 1 . . H
C24 -0.3104(4) 0.4151(3) 0.6038(2) 0.0346(6) Uani d . 1 . . C
H26 -0.3527 0.3206 0.6203 0.043 Uiso calc R 1 . . H
H27 -0.3381 0.4058 0.5199 0.043 Uiso calc R 1 . . H
H28 -0.3980 0.4904 0.6430 0.043 Uiso calc R 1 . . H
O41 0.6874(2) 0.6473(2) 0.96640(10) 0.0235(4) Uani d . 1 . . O
H41 0.683(5) 0.576(4) 1.006(3) 0.074(11) Uiso d . 1 . . H
C41 0.4171(3) 0.7879(2) 1.0682(2) 0.0222(5) Uani d . 1 . . C
C42 0.5688(3) 0.8203(2) 1.1691(2) 0.0241(5) Uani d . 1 . . C
H42 0.7088 0.7817 1.1680 0.030 Uiso calc R 1 . . H
C43 0.5197(4) 0.9084(2) 1.2718(2) 0.0297(5) Uani d . 1 . . C
H43 0.6253 0.9311 1.3402 0.037 Uiso calc R 1 . . H
C44 0.3142(4) 0.9620(2) 1.2722(2) 0.0290(5) Uani d . 1 . . C
Cl42 0.24870(12) 1.07436(7) 1.39897(5) 0.0484(2) Uani d . 1 . . Cl
C45 0.1591(3) 0.9306(2) 1.1735(2) 0.0277(5) Uani d . 1 . . C
H45 0.0190 0.9691 1.1751 0.035 Uiso calc R 1 . . H
C46 0.2103(3) 0.8423(2) 1.0720(2) 0.0262(5) Uani d . 1 . . C
H46 0.1032 0.8186 1.0042 0.033 Uiso calc R 1 . . H

loop_
_atom_site_aniso_label
_atom_site_aniso_U_11
_atom_site_aniso_U_22
_atom_site_aniso_U_33
_atom_site_aniso_U_12
_atom_site_aniso_U_13
_atom_site_aniso_U_23
S1 0.0341(4) 0.0262(3) 0.0227(3) 0.0024(2) -0.0001(2) 0.0079(2)
C2 0.0288(11) 0.0196(11) 0.0184(10) 0.0059(8) 0.0050(8) 0.0030(8)
N3 0.0264(9) 0.0166(9) 0.0222(9) 0.0010(7) 0.0022(7) 0.0017(7)
C4 0.0254(11) 0.0166(10) 0.0218(10) 0.0016(8) 0.0023(8) 0.0037(8)
C5 0.0340(12) 0.0227(11) 0.0220(11) 0.0002(9) 0.0017(9) 0.0049(9)
C21 0.0258(11) 0.0234(11) 0.0210(11) 0.0035(8) 0.0045(8) 0.0032(8)
N22 0.0222(9) 0.0266(10) 0.0202(9) 0.0032(7) -0.0002(7) 0.0021(7)
C23 0.0319(12) 0.0325(13) 0.0222(11) 0.0062(9) 0.0041(9) -0.0011(9)
C24 0.0294(12) 0.0377(14) 0.0340(13) 0.0028(10) -0.0046(10) 0.0081(11)
O41 0.0233(8) 0.0236(8) 0.0249(8) 0.0048(6) 0.0055(6) 0.0065(6)
C41 0.0289(12) 0.0151(10) 0.0214(11) 0.0004(8) 0.0028(8) 0.0032(8)
C42 0.0253(11) 0.0217(11) 0.0248(11) 0.0036(8) 0.0029(8) 0.0044(9)
C43 0.0420(14) 0.0259(12) 0.0193(11) 0.0069(10) -0.0002(9) 0.0030(9)
C44 0.0450(14) 0.0192(11) 0.0237(11) 0.0062(9) 0.0121(9) 0.0028(9)
Cl42 0.0722(5) 0.0449(4) 0.0284(4) 0.0250(3) 0.0165(3) -0.0003(3)
C45 0.0249(12) 0.0221(11) 0.0371(13) 0.0041(8) 0.0106(9) 0.0051(9)
C46 0.0253(11) 0.0222(11) 0.0280(12) 0.0016(8) 0.0012(9) 0.0012(9)

loop_
_atom_type_symbol
_atom_type_description
_atom_type_scat_dispersion_real
_atom_type_scat_dispersion_imag
_atom_type_scat_source
C C 0.0033 0.0016 'International Tables Vol C Tables 4.2.6.8 and 6.1.1.4'
H H 0.0000 0.0000 'International Tables Vol C Tables 4.2.6.8 and 6.1.1.4'
N N 0.0061 0.0033 'International Tables Vol C Tables 4.2.6.8 and 6.1.1.4'
O O 0.0106 0.0060 'International Tables Vol C Tables 4.2.6.8 and 6.1.1.4'
S S 0.1246 0.1234 'International Tables Vol C Tables 4.2.6.8 and 6.1.1.4'
Cl Cl 0.1484 0.1585 'International Tables Vol C Tables 4.2.6.8 and 6.1.1.4'

loop_
_geom_angle_atom_site_label_1
_geom_angle_atom_site_label_2
_geom_angle_atom_site_label_3
_geom_angle
C2 S1 C5 89.70(10)
N3 C2 C21 124.2(2)
N3 C2 S1 118.6(2)
C21 C2 S1 117.1(2)
C2 N3 C4 113.6(2)
O41 C4 N3 110.2(2)
O41 C4 C41 112.6(2)
N3 C4 C41 107.3(2)
O41 C4 C5 106.3(2)
N3 C4 C5 108.9(2)
C41 C4 C5 111.6(2)
C4 C5 S1 108.00(10)
C4 C5 H51 110.1
S1 C5 H51 110.1
C4 C5 H52 110.1
S1 C5 H52 110.1
H51 C5 H52 108.4
N22 C21 C2 110.8(2)
N22 C21 H21 109.5
C2 C21 H21 109.5
N22 C21 H22 109.5
C2 C21 H22 109.5
H21 C21 H22 108.1
C21 N22 C23 111.3(2)
C21 N22 C24 111.5(2)
C23 N22 C24 110.6(2)
N22 C23 H23 109.5
N22 C23 H24 109.5
H23 C23 H24 109.5
N22 C23 H25 109.5
H23 C23 H25 109.5
H24 C23 H25 109.5
N22 C24 H26 109.5
N22 C24 H27 109.5
H26 C24 H27 109.5
N22 C24 H28 109.5
H26 C24 H28 109.5
H27 C24 H28 109.5
C4 O41 H41 108(2)
C42 C41 C46 118.6(2)
C42 C41 C4 121.2(2)
C46 C41 C4 120.2(2)
C41 C42 C43 121.3(2)
C41 C42 H42 119.4
C43 C42 H42 119.4
C44 C43 C42 118.5(2)
C44 C43 H43 120.7
C42 C43 H43 120.7
C45 C44 C43 121.5(2)
C45 C44 Cl42 118.8(2)
C43 C44 Cl42 119.7(2)
C44 C45 C46 119.2(2)
C44 C45 H45 120.4
C46 C45 H45 120.4
C45 C46 C41 120.8(2)
C45 C46 H46 119.6
C41 C46 H46 119.6

loop_
_geom_bond_atom_site_label_1
_geom_bond_atom_site_label_2
_geom_bond_site_symmetry_2
_geom_bond_distance
_geom_bond_publ_flag
S1 C2 . 1.765(2) ?
S1 C5 . 1.812(2) ?
C2 N3 . 1.272(3) ?
C2 C21 . 1.500(3) ?
N3 C4 . 1.485(2) ?
C4 O41 . 1.406(2) ?
C4 C41 . 1.530(3) ?
C4 C5 . 1.545(3) ?
C5 H51 . 0.99 ?
C5 H52 . 0.99 ?
C21 N22 . 1.454(3) ?
C21 H21 . 0.99 ?
C21 H22 . 0.99 ?
N22 C23 . 1.456(3) ?
N22 C24 . 1.460(3) ?
C23 H23 . 0.98 ?
C23 H24 . 0.98 ?
C23 H25 . 0.98 ?
C24 H26 . 0.98 ?
C24 H27 . 0.98 ?
C24 H28 . 0.98 ?
O41 H41 . 0.91(3) ?
C41 C42 . 1.388(3) ?
C41 C46 . 1.394(3) ?
C42 C43 . 1.391(3) ?
C42 H42 . 0.95 ?
C43 C44 . 1.382(3) ?
C43 H43 . 0.95 ?
C44 C45 . 1.380(3) ?
C44 Cl42 . 1.743(2) ?
C45 C46 . 1.385(3) ?
C45 H45 . 0.95 ?
C46 H46 . 0.95 ?

loop_
_geom_hbond_atom_site_label_D
_geom_hbond_atom_site_label_H
_geom_hbond_atom_site_label_A
_geom_hbond_site_symmetry_A
_geom_hbond_distance_DH
_geom_hbond_distance_HA
_geom_hbond_distance_DA
_geom_hbond_angle_DHA
_geom_hbond_publ_flag
O41 H41 N3 2_667 0.91(3) 1.86(3) 2.767(2) 176(3) yes
C21 H22 O41 1_455 0.99 2.38 3.294(2) 153 yes
C42 H42 O41 . 0.95 2.43 2.793(3) 102 yes

loop_
_geom_torsion_atom_site_label_1
_geom_torsion_atom_site_label_2
_geom_torsion_atom_site_label_3
_geom_torsion_atom_site_label_4
_geom_torsion
C5 S1 C2 N3 2.8(2)
C5 S1 C2 C21 178.0(2)
C21 C2 N3 C4 -171.0(2)
S1 C2 N3 C4 3.8(2)
C2 N3 C4 O41 -126.0(2)
C2 N3 C4 C41 111.1(2)
C2 N3 C4 C5 -9.8(2)
O41 C4 C5 S1 129.9(2)
N3 C4 C5 S1 11.2(2)
C41 C4 C5 S1 -107.0(2)
C2 S1 C5 C4 -8.0(2)
N3 C2 C21 N22 -152.8(2)
S1 C2 C21 N22 32.3(2)
C2 C21 N22 C23 81.0(2)
C2 C21 N22 C24 -155.0(2)
O41 C4 C41 C42 3.0(3)
N3 C4 C41 C42 124.4(2)
C5 C4 C41 C42 -116.5(2)
O41 C4 C41 C46 -178.2(2)
N3 C4 C41 C46 -56.9(2)
C5 C4 C41 C46 62.3(2)
C46 C41 C42 C43 -1.6(3)
C4 C41 C42 C43 177.2(2)
C41 C42 C43 C44 0.8(3)
C42 C43 C44 C45 -0.3(3)
C42 C43 C44 Cl42 -179.3(2)
C43 C44 C45 C46 0.5(3)
Cl42 C44 C45 C46 179.5(2)
C44 C45 C46 C41 -1.4(3)
C42 C41 C46 C45 1.9(3)
C4 C41 C46 C45 -176.9(2)
